data_1552111
loop_
_publ_author_name
'Petel, Brittney E.'
'Meyer, Rachel L.'
'Brennessel, William W.'
'Matson, Ellen'

_publ_section_title
;
 Oxygen atom transfer with organofunctionalized polyoxovanadium clusters:
 O-atom vacancy formation with tertiary phosphines and deoxygenation of
 styrene oxide
;
_journal_name_full 'Chemical Science'
_journal_paper_doi 10.1039/C9SC02882J
_journal_year 2019
_chemical_absolute_configuration ad
_chemical_formula_moiety 'C25 H49 O19 P V6'
_chemical_formula_sum 'C25 H49 O19 P V6'
_chemical_formula_weight 990.25
_space_group_crystal_system monoclinic
_space_group_IT_number 4
_space_group_name_Hall 'P 2yb'
_space_group_name_H-M_alt 'P 1 21 1'
_symmetry_space_group_name_Hall 'P 2yb'
_symmetry_space_group_name_H-M 'P 1 21 1'
_atom_sites_solution_hydrogens geom
_atom_sites_solution_primary dual
_atom_sites_solution_secondary difmap
_audit_creation_date 2019-03-04
_audit_creation_method
;
Olex2 1.2-ac3
(compiled 2017.08.10 svn.r3458 for OlexSys, GUI svn.r5381)
;
_audit_update_record
;
2019-05-06 deposited with the CCDC.    2019-07-15 downloaded from the CCDC.
;
_cell_angle_alpha 90
_cell_angle_beta 108.004(8)
_cell_angle_gamma 90
_cell_formula_units_Z 2
_cell_length_a 11.0627(8)
_cell_length_b 10.8304(7)
_cell_length_c 16.9545(12)
_cell_measurement_reflns_used 9161
_cell_measurement_temperature 100.0(4)
_cell_measurement_theta_max 77.1520
_cell_measurement_theta_min 4.9040
_cell_volume 1931.9(2)
_computing_cell_refinement 'CrysAlisPro 1.171.39.46 (Rigaku OD, 2018)'
_computing_data_collection 'CrysAlisPro 1.171.39.46 (Rigaku OD, 2018)'
_computing_data_reduction 'CrysAlisPro 1.171.39.46 (Rigaku OD, 2018)'
_computing_molecular_graphics 'Olex2 (Dolomanov et al., 2009)'
_computing_publication_material 'Olex2 (Dolomanov et al., 2009)'
_computing_structure_refinement 'ShelXL (Sheldrick, 2015b)'
_computing_structure_solution 'ShelXT (Sheldrick, 2015a)'
_diffrn_ambient_environment N~2~
_diffrn_ambient_temperature 100.0(4)
_diffrn_detector 'CCD plate'
_diffrn_detector_type HyPix
_diffrn_measured_fraction_theta_full 0.999
_diffrn_measured_fraction_theta_max 0.971
_diffrn_measurement_details
;
List of Runs (angles in degrees, time in seconds):

  # Type    Start    End  Width  t~exp~   \w     \q     \k     \f   Frames
#--------------------------------------------------------------------------
  1  \w     32.00  59.00   0.50    5.00    --   49.87  77.00 -60.00   54
  2  \w     41.00  67.00   0.50    5.00    --   49.87  57.00 -60.00   52
  3  \w     85.00 116.00   0.50    5.00    --   49.87  77.00 -30.00   62
  4  \w     90.00 118.00   0.50    5.00    --   49.87  77.00 -90.00   56
  5  \w     96.00 121.00   0.50    5.00    --   49.87  77.00 -60.00   50
  6  \w    121.00 149.00   0.50   20.00    --  105.75 108.00   0.00   56
  7  \w    144.00 173.00   0.50   20.00    --  105.75  77.00 -60.00   58
  8  \w    137.00 167.00   0.50   20.00    --  105.75  61.00   0.00   60
  9  \w    127.00 176.00   0.50   20.00    --  105.75  30.00  60.00   98
 10  \w    107.00 175.00   0.50   20.00    --  105.75  61.00  30.00  136
 11  \w     92.00 138.00   0.50   20.00    --  105.75  61.00 -90.00   92
 12  \w     97.00 171.00   0.50   20.00    --  105.75  61.00 -30.00  148
 13  \w     96.00 132.00   0.50   20.00    --  105.75  61.00   0.00   72
 14  \w     94.00 150.00   0.50   20.00    --  105.75  61.00 -60.00  112
 15  \w     86.00 119.00   0.50   20.00    --  105.75  77.00-120.00   66
 16  \w     85.00 112.00   0.50   20.00    --  105.75  77.00 -60.00   54
 17  \w     86.00 121.00   0.50   20.00    --  105.75  77.00 -30.00   70
 18  \w     86.00 176.00   0.50   20.00    --  105.75  77.00   0.00  180
 19  \w     86.00 178.00   0.50   20.00    --  105.75  77.00 -90.00  184
 20  \w     57.00  94.00   0.50   20.00    --  105.75-108.00 -96.00   74
 21  \w     59.00  87.00   0.50   20.00    --  105.75 -94.00 -30.00   56
 22  \w     61.00 103.00   0.50   20.00    --  105.75 -94.00   0.00   84
 23  \w     39.00 109.00   0.50   20.00    --  105.75 -94.00 -90.00  140
 24  \w     39.00  72.00   0.50   20.00    --  105.75 -30.00 -60.00   66
 25  \w     35.00  71.00   0.50   20.00    --  105.75 -30.00-120.00   72
 26  \w     35.00  88.00   0.50   20.00    --  105.75 -45.00 -60.00  106
 27  \w     52.00  85.00   0.50    5.00    --   49.87  19.00 -60.00   66
 28  \w     31.00  61.00   0.50    5.00    --   49.87  77.00 -90.00   60
 29  \w     33.00  64.00   0.50    5.00    --   49.87  77.00 -30.00   62
 30  \w     37.00  65.00   0.50   20.00    --  105.75 -30.00  60.00   56
 31  \w     39.00  70.00   0.50   20.00    --  105.75 -30.00 120.00   62
 32  \w     23.00  55.00   0.50    5.00    --   49.87-108.00 -96.00   64
 33  \w     36.00  90.00   0.50   20.00    --  105.75 -45.00-120.00  108
 34  \w     39.00  74.00   0.50   20.00    --  105.75 -45.00-150.00   70
 35  \w     36.00  66.00   0.50   20.00    --  105.75 -30.00 -90.00   60
 36  \w    -84.00   1.00   0.50    5.00    --  -49.87 108.00   0.00  170
 37  \w    -73.00 -48.00   0.50   20.00    --  -84.25 108.00   0.00   50
 38  \w    -80.00 -44.00   0.50    5.00    --  -49.87 -38.00  30.00   72
 39  \w    -75.00 -33.00   0.50    5.00    --  -49.87 -77.00  30.00   84
 40  \w    -75.00 -37.00   0.50    5.00    --  -49.87 -57.00 -60.00   76
 41  \w    -89.00 -47.00   0.50    5.00    --  -49.87 -38.00 -30.00   84
 42  \w    -90.00 -65.00   0.50   20.00    --  -84.25 -74.00  -9.24   50
 43  \w    -92.00 -61.00   0.50   20.00    --  -84.25 -82.00  44.11   62
 44  \w    -91.00 -64.00   0.50   20.00    --  -84.25 -83.00  -3.63   54
 45  \w    -88.00 -63.00   0.50   20.00    --  -84.25 -77.00 -30.00   50
 46  \w    -90.00 -63.00   0.50   20.00    --  -84.25 -77.00  21.54   54
 47  \w    -88.00 -63.00   0.50   20.00    --  -84.25 -77.00  30.00   50
 48  \w    -87.00 -62.00   0.50   20.00    --  -84.25 -81.00  19.39   50
 49  \w    -88.00 -63.00   0.50   20.00    --  -84.25 -77.00   0.00   50
 50  \w    -93.00 -66.00   0.50   20.00    --  -84.25 -71.00 -47.41   54
 51  \w    -90.00 -65.00   0.50   20.00    --  -84.25 -73.00 -80.93   50
 52  \w    -90.00 -65.00   0.50   20.00    --  -84.25 -80.00 -63.55   50
 53  \w    -91.00 -66.00   0.50   20.00    --  -84.25 -70.00 -59.15   50
 54  \w    -88.00 -63.00   0.50   20.00    --  -84.25 -77.00 -60.00   50
 55  \w    -88.00 -63.00   0.50   20.00    --  -84.25 -77.00 -90.00   50
 56  \w   -105.00 -80.00   0.50    5.00    --  -49.87 -57.00 -60.00   50
 57  \w    -93.00 -68.00   0.50   20.00    --  -84.25 -66.00 -37.78   50
 58  \w   -114.00 -80.00   0.50    5.00    --  -49.87 -77.00  30.00   68
 59  \w   -131.00-106.00   0.50   20.00    --  -84.25-108.00 -96.00   50
 60  \w   -135.00-110.00   0.50   20.00    --  -84.25 -77.00 -30.00   50
 61  \w   -154.00-129.00   0.50   20.00    --  -84.25 -80.00 -63.55   50
 62  \w   -149.00-124.00   0.50   20.00    --  -84.25 -70.00 -59.15   50
;
_diffrn_measurement_device 'four-circle diffractometer'
_diffrn_measurement_device_type 'XtaLAB Synergy, Dualflex, HyPix'
_diffrn_measurement_method '\w scans'
_diffrn_orient_matrix_type 'CrysAlisPro convention (1999,Acta A55,543-557)'
_diffrn_orient_matrix_UB_11 -0.1063523000
_diffrn_orient_matrix_UB_12 -0.0259418000
_diffrn_orient_matrix_UB_13 0.0385960000
_diffrn_orient_matrix_UB_21 -0.1002990000
_diffrn_orient_matrix_UB_22 0.0188502000
_diffrn_orient_matrix_UB_23 -0.0852382000
_diffrn_orient_matrix_UB_31 0.0072213000
_diffrn_orient_matrix_UB_32 -0.1387090000
_diffrn_orient_matrix_UB_33 -0.0189734000
_diffrn_radiation_monochromator mirror
_diffrn_radiation_probe x-ray
_diffrn_radiation_type CuK\a
_diffrn_radiation_wavelength 1.54184
_diffrn_reflns_av_R_equivalents 0.1184
_diffrn_reflns_av_unetI/netI 0.0715
_diffrn_reflns_Laue_measured_fraction_full 0.999
_diffrn_reflns_Laue_measured_fraction_max 0.971
_diffrn_reflns_limit_h_max 14
_diffrn_reflns_limit_h_min -12
_diffrn_reflns_limit_k_max 12
_diffrn_reflns_limit_k_min -13
_diffrn_reflns_limit_l_max 20
_diffrn_reflns_limit_l_min -21
_diffrn_reflns_number 27440
_diffrn_reflns_point_group_measured_fraction_full 0.979
_diffrn_reflns_point_group_measured_fraction_max 0.925
_diffrn_reflns_theta_full 67.684
_diffrn_reflns_theta_max 78.437
_diffrn_reflns_theta_min 4.202
_diffrn_source 'micro-focus sealed X-ray tube'
_diffrn_source_type 'PhotonJet (Cu) X-ray Source'
_exptl_absorpt_coefficient_mu 12.727
_exptl_absorpt_correction_T_max 1.00000
_exptl_absorpt_correction_T_min 0.51511
_exptl_absorpt_correction_type multi-scan
_exptl_absorpt_process_details
;
CrysAlisPro 1.171.39.46 (Rigaku Oxford Diffraction, 2018)
Empirical absorption correction using spherical harmonics,
 implemented in SCALE3 ABSPACK scaling algorithm.
;
_exptl_crystal_colour yellow
_exptl_crystal_colour_primary yellow
_exptl_crystal_density_diffrn 1.702
_exptl_crystal_description needle
_exptl_crystal_F_000 1008
_exptl_crystal_size_max 0.532
_exptl_crystal_size_mid 0.098
_exptl_crystal_size_min 0.011
_refine_diff_density_max 2.028
_refine_diff_density_min -0.978
_refine_diff_density_rms 0.208
_refine_ls_abs_structure_details
;
 Classical Flack method preferred over Parsons because s.u. lower.
;
_refine_ls_abs_structure_Flack -0.01(3)
_refine_ls_extinction_method none
_refine_ls_goodness_of_fit_ref 1.093
_refine_ls_hydrogen_treatment constr
_refine_ls_matrix_type full
_refine_ls_number_parameters 527
_refine_ls_number_reflns 7696
_refine_ls_number_restraints 84
_refine_ls_restrained_S_all 1.088
_refine_ls_R_factor_all 0.1425
_refine_ls_R_factor_gt 0.1213
_refine_ls_shift/su_max 0.000
_refine_ls_shift/su_mean 0.000
_refine_ls_structure_factor_coef Fsqd
_refine_ls_weighting_details 'w=1/[\s^2^(Fo^2^)+(0.1132P)^2^+25.9211P] where P=(Fo^2^+2Fc^2^)/3'
_refine_ls_weighting_scheme calc
_refine_ls_wR_factor_gt 0.2832
_refine_ls_wR_factor_ref 0.3019
_reflns_Friedel_coverage 0.807
_reflns_Friedel_fraction_full 0.957
_reflns_Friedel_fraction_max 0.873
_reflns_number_gt 6053
_reflns_number_total 7696
_reflns_threshold_expression 'I > 2\s(I)'
_cod_data_source_file c9sc02882j2.cif
_cod_data_source_block matbp24
_cod_database_code 1552111
_shelx_shelxl_version_number 2018/3
_shelx_space_group_comment
;
The symmetry employed for this shelxl refinement is uniquely defined
by the following loop, which should always be used as a source of
symmetry information in preference to the above space-group names.
They are only intended as comments.
;
_shelx_estimated_absorpt_t_max 0.873
_shelx_estimated_absorpt_t_min 0.056
_reflns_odcompleteness_completeness 99.77
_reflns_odcompleteness_iscentric 1
_reflns_odcompleteness_theta 69.95
_olex2_refinement_description
;
1. Fixed Uiso
 At 1.2 times of:
  All C(H) groups
 At 1.5 times of:
  All C(H,H,H) groups
2. Restrained distances
 O18-C25 \\sim O18-C25'
 with sigma of 0.01
 O13-C20 \\sim O13-C20'
 with sigma of 0.01
 O14-C21 \\sim O14-C21'
 with sigma of 0.01
 O10-C17 \\sim O10-C17'
 with sigma of 0.01
 O9-C16' \\sim O9-C16
 with sigma of 0.01
3. Uiso/Uaniso restraints and constraints
O13 \\sim C20 \\sim C20': within 2A with sigma of 0.01 and sigma for terminal
atoms of 0.02
O14 \\sim C21 \\sim C21': within 2A with sigma of 0.01 and sigma for terminal
atoms of 0.02
O9 \\sim C16 \\sim C16': within 2A with sigma of 0.01 and sigma for terminal
atoms of 0.02
C25 \\sim C25': within 2A with sigma of 0.005 and sigma for terminal atoms of
0.01
O10 \\sim C17 \\sim C17': within 2A with sigma of 0.01 and sigma for terminal
atoms of 0.02
4. Others
 Sof(C20')=Sof(H20D)=Sof(H20E)=Sof(H20F)=1-FVAR(1)
 Sof(C20)=Sof(H20A)=Sof(H20B)=Sof(H20C)=FVAR(1)
 Sof(C21')=Sof(H21D)=Sof(H21E)=Sof(H21F)=1-FVAR(2)
 Sof(C21)=Sof(H21A)=Sof(H21B)=Sof(H21C)=FVAR(2)
 Sof(C16')=Sof(H16A)=Sof(H16B)=Sof(H16C)=Sof(C17')=Sof(H17D)=Sof(H17E)=
 Sof(H17F)=1-FVAR(3)
 Sof(C16)=Sof(H16D)=Sof(H16E)=Sof(H16F)=Sof(C17)=Sof(H17A)=Sof(H17B)=Sof(H17C)=
 FVAR(3)
 Sof(C25')=Sof(H25D)=Sof(H25E)=Sof(H25F)=1-FVAR(4)
 Sof(C25)=Sof(H25A)=Sof(H25B)=Sof(H25C)=FVAR(4)
5.a Aromatic/amide H refined with riding coordinates:
 C3(H3), C4(H4), C5(H5), C6(H6), C7(H7), C9(H9), C10(H10), C11(H11), C12(H12),
 C13(H13)
5.b Idealised Me refined as rotating group:
 C1(H1A,H1B,H1C), C14(H14A,H14B,H14C), C15(H15A,H15B,H15C), C16(H16D,H16E,
 H16F), C16'(H16A,H16B,H16C), C17(H17A,H17B,H17C), C17'(H17D,H17E,H17F),
 C18(H18A,H18B,H18C), C19(H19A,H19B,H19C), C20(H20A,H20B,H20C), C20'(H20D,H20E,
 H20F), C21(H21A,H21B,H21C), C21'(H21D,H21E,H21F), C22(H22A,H22B,H22C),
 C23(H23A,H23B,H23C), C24(H24A,H24B,H24C), C25(H25A,H25B,H25C), C25'(H25D,H25E,
 H25F)
;
_olex2_submission_original_sample_id matbp24
_olex2_submission_special_instructions 'No special instructions were received'
_oxdiff_exptl_absorpt_empirical_details
;
Empirical correction (ABSPACK) includes:
- Absorption correction using spherical harmonics
- Frame scaling
- B-factor correction
;
_oxdiff_exptl_absorpt_empirical_full_max 12.115
_oxdiff_exptl_absorpt_empirical_full_min 0.222

loop_
_space_group_symop_operation_xyz
'x, y, z'
'-x, y+1/2, -z'

loop_
_atom_site_label
_atom_site_type_symbol
_atom_site_fract_x
_atom_site_fract_y
_atom_site_fract_z
_atom_site_U_iso_or_equiv
_atom_site_adp_type
_atom_site_occupancy
_atom_site_site_symmetry_order
_atom_site_calc_flag
_atom_site_refinement_flags_posn
_atom_site_refinement_flags_adp
_atom_site_refinement_flags_occupancy
_atom_site_disorder_assembly
_atom_site_disorder_group
V1 V 0.2496(3) 0.5494(3) 0.73868(18) 0.0360(7) Uani 1 1 d . . . . .
V2 V 0.0402(3) 0.3555(3) 0.6512(2) 0.0423(8) Uani 1 1 d . . . . .
V3 V 0.3320(3) 0.2720(3) 0.75725(19) 0.0408(8) Uani 1 1 d . . . . .
V4 V 0.3142(4) 0.4331(3) 0.9168(2) 0.0448(8) Uani 1 1 d . . . . .
V5 V 0.0237(4) 0.5181(4) 0.8118(2) 0.0468(9) Uani 1 1 d . . . . .
V6 V 0.0984(3) 0.2260(4) 0.8337(2) 0.0462(9) Uani 1 1 d . . . . .
P1 P 0.3732(5) 0.7829(5) 0.6424(3) 0.0420(10) Uani 1 1 d . . . . .
O1 O 0.3196(13) 0.6992(12) 0.6927(8) 0.041(3) Uani 1 1 d . . . . .
O2 O -0.0557(16) 0.3244(15) 0.5608(8) 0.057(4) Uani 1 1 d . . . . .
O3 O 0.4352(15) 0.1821(14) 0.7372(9) 0.052(4) Uani 1 1 d . . . . .
O4 O 0.4065(16) 0.4545(16) 1.0093(9) 0.059(4) Uani 1 1 d . . . . .
O5 O -0.0820(17) 0.598(2) 0.8323(11) 0.076(6) Uani 1 1 d . . . . .
O6 O 0.0411(15) 0.1102(15) 0.8684(9) 0.054(4) Uani 1 1 d . . . . .
O7 O 0.1266(12) 0.5074(13) 0.6291(7) 0.041(3) Uani 1 1 d . . . . .
O8 O 0.3767(13) 0.4347(14) 0.7171(8) 0.042(3) Uani 1 1 d . . . . .
O9 O 0.3636(14) 0.5696(14) 0.8533(8) 0.048(3) Uani 1 1 d D U . . .
O10 O 0.1143(13) 0.6450(12) 0.7651(8) 0.041(3) Uani 1 1 d D U . . .
O11 O 0.1898(13) 0.2604(12) 0.6490(7) 0.040(3) Uani 1 1 d . . . . .
O12 O 0.4226(13) 0.3202(13) 0.8733(8) 0.045(3) Uani 1 1 d . . . . .
O13 O 0.1617(15) 0.5299(15) 0.9199(8) 0.052(4) Uani 1 1 d D U . . .
O14 O -0.0684(13) 0.4660(14) 0.6973(10) 0.050(3) Uani 1 1 d D U . . .
O15 O 0.0014(14) 0.2138(15) 0.7174(8) 0.051(4) Uani 1 1 d . . . . .
O16 O 0.2384(14) 0.1472(14) 0.8077(8) 0.048(3) Uani 1 1 d . . . . .
O17 O 0.2185(14) 0.2809(15) 0.9353(8) 0.048(3) Uani 1 1 d . . . . .
O18 O -0.0199(14) 0.3468(16) 0.8478(9) 0.053(4) Uani 1 1 d D . . . .
O19 O 0.1783(13) 0.3945(13) 0.7856(8) 0.035(2) Uani 1 1 d . . . . .
C1 C 0.282(2) 0.919(2) 0.6147(15) 0.056(6) Uani 1 1 d . . . . .
H1A H 0.199000 0.898423 0.578978 0.084 Uiso 1 1 calc GR . . . .
H1B H 0.323055 0.973622 0.586226 0.084 Uiso 1 1 calc GR . . . .
H1C H 0.275678 0.958533 0.663804 0.084 Uiso 1 1 calc GR . . . .
C2 C 0.379(2) 0.716(2) 0.5469(12) 0.044(4) Uani 1 1 d . . . . .
C3 C 0.333(2) 0.594(2) 0.5271(12) 0.049(5) Uani 1 1 d . . . . .
H3 H 0.303210 0.548956 0.563788 0.059 Uiso 1 1 calc R . . . .
C4 C 0.334(2) 0.545(2) 0.4541(12) 0.057(6) Uani 1 1 d . . . . .
H4 H 0.299282 0.466599 0.439891 0.069 Uiso 1 1 calc R . . . .
C5 C 0.384(3) 0.602(2) 0.4020(14) 0.064(7) Uani 1 1 d . . . . .
H5 H 0.385643 0.563335 0.353419 0.077 Uiso 1 1 calc R . . . .
C6 C 0.432(2) 0.722(3) 0.4209(14) 0.062(6) Uani 1 1 d . . . . .
H6 H 0.467315 0.763770 0.385372 0.075 Uiso 1 1 calc R . . . .
C7 C 0.427(2) 0.775(3) 0.4929(13) 0.057(5) Uani 1 1 d . . . . .
H7 H 0.457300 0.855413 0.505112 0.069 Uiso 1 1 calc R . . . .
C8 C 0.535(2) 0.826(2) 0.6992(13) 0.051(5) Uani 1 1 d . . . . .
C9 C 0.636(2) 0.776(2) 0.6806(15) 0.059(5) Uani 1 1 d . . . . .
H9 H 0.622065 0.719695 0.637047 0.071 Uiso 1 1 calc R . . . .
C10 C 0.758(3) 0.807(3) 0.7260(17) 0.070(7) Uani 1 1 d . . . . .
H10 H 0.826188 0.770209 0.714468 0.084 Uiso 1 1 calc R . . . .
C11 C 0.779(3) 0.893(3) 0.7883(16) 0.075(8) Uani 1 1 d . . . . .
H11 H 0.861943 0.915889 0.818459 0.090 Uiso 1 1 calc R . . . .
C12 C 0.679(3) 0.945(3) 0.8049(16) 0.075(8) Uani 1 1 d . . . . .
H12 H 0.693009 1.002717 0.847261 0.090 Uiso 1 1 calc R . . . .
C13 C 0.548(3) 0.912(2) 0.7583(15) 0.066(7) Uani 1 1 d . . . . .
H13 H 0.478765 0.948841 0.768866 0.079 Uiso 1 1 calc R . . . .
C14 C 0.048(2) 0.5987(19) 0.5769(12) 0.054(5) Uani 1 1 d . . . . .
H14A H -0.018225 0.622553 0.599363 0.081 Uiso 1 1 calc GR . . . .
H14B H 0.010940 0.565231 0.522292 0.081 Uiso 1 1 calc GR . . . .
H14C H 0.098534 0.669550 0.573934 0.081 Uiso 1 1 calc GR . . . .
C15 C 0.501(2) 0.469(2) 0.7236(16) 0.054(5) Uani 1 1 d . . . . .
H15A H 0.502414 0.505518 0.672555 0.081 Uiso 1 1 calc GR . . . .
H15B H 0.554026 0.396626 0.734783 0.081 Uiso 1 1 calc GR . . . .
H15C H 0.531042 0.526752 0.768050 0.081 Uiso 1 1 calc GR . . . .
C16 C 0.449(5) 0.671(4) 0.888(3) 0.052(10) Uani 0.57(8) 1 d D U P A 1
H16D H 0.501275 0.687733 0.853288 0.078 Uiso 0.57(8) 1 calc GR . P A 1
H16E H 0.502482 0.649016 0.942623 0.078 Uiso 0.57(8) 1 calc GR . P A 1
H16F H 0.400766 0.743204 0.891361 0.078 Uiso 0.57(8) 1 calc GR . P A 1
C16' C 0.397(8) 0.689(4) 0.893(4) 0.057(12) Uani 0.43(8) 1 d D U P A 2
H16A H 0.482914 0.708733 0.896986 0.085 Uiso 0.43(8) 1 calc GR . P A 2
H16B H 0.389089 0.685081 0.948288 0.085 Uiso 0.43(8) 1 calc GR . P A 2
H16C H 0.340723 0.750787 0.861807 0.085 Uiso 0.43(8) 1 calc GR . P A 2
C17 C 0.099(5) 0.774(3) 0.762(4) 0.053(8) Uani 0.57(8) 1 d D U P A 1
H17A H 0.180540 0.812960 0.775471 0.080 Uiso 0.57(8) 1 calc GR . P A 1
H17B H 0.057316 0.798645 0.801795 0.080 Uiso 0.57(8) 1 calc GR . P A 1
H17C H 0.047941 0.798168 0.707624 0.080 Uiso 0.57(8) 1 calc GR . P A 1
C17' C 0.129(7) 0.765(4) 0.798(5) 0.053(10) Uani 0.43(8) 1 d D U P A 2
H17D H 0.218406 0.783482 0.820864 0.079 Uiso 0.43(8) 1 calc GR . P A 2
H17E H 0.089139 0.771595 0.840151 0.079 Uiso 0.43(8) 1 calc GR . P A 2
H17F H 0.091290 0.823276 0.754226 0.079 Uiso 0.43(8) 1 calc GR . P A 2
C18 C 0.228(2) 0.267(2) 0.5752(12) 0.049(5) Uani 1 1 d . . . . .
H18A H 0.154251 0.271181 0.527269 0.073 Uiso 1 1 calc GR . . . .
H18B H 0.276598 0.194565 0.571694 0.073 Uiso 1 1 calc GR . . . .
H18C H 0.279572 0.339055 0.577483 0.073 Uiso 1 1 calc GR . . . .
C19 C 0.555(2) 0.330(3) 0.9063(16) 0.072(8) Uani 1 1 d . . . . .
H19A H 0.593713 0.258282 0.890943 0.109 Uiso 1 1 calc GR . . . .
H19B H 0.578101 0.334768 0.965695 0.109 Uiso 1 1 calc GR . . . .
H19C H 0.583203 0.402551 0.885086 0.109 Uiso 1 1 calc GR . . . .
C20 C 0.171(6) 0.619(5) 0.981(3) 0.066(10) Uani 0.56(9) 1 d D U P B 1
H20A H 0.200443 0.580620 1.034916 0.099 Uiso 0.56(9) 1 calc GR . P B 1
H20B H 0.089093 0.655221 0.973676 0.099 Uiso 0.56(9) 1 calc GR . P B 1
H20C H 0.230036 0.681810 0.977371 0.099 Uiso 0.56(9) 1 calc GR . P B 1
C20' C 0.128(7) 0.566(9) 0.990(3) 0.067(11) Uani 0.44(9) 1 d D U P B 2
H20D H 0.199300 0.552475 1.038741 0.100 Uiso 0.44(9) 1 calc GR . P B 2
H20E H 0.057332 0.517553 0.993058 0.100 Uiso 0.44(9) 1 calc GR . P B 2
H20F H 0.106026 0.651599 0.985434 0.100 Uiso 0.44(9) 1 calc GR . P B 2
C21 C -0.202(3) 0.455(6) 0.668(3) 0.055(9) Uani 0.57(9) 1 d D U P C 1
H21A H -0.233211 0.479917 0.611475 0.082 Uiso 0.57(9) 1 calc GR . P C 1
H21B H -0.238826 0.506196 0.701202 0.082 Uiso 0.57(9) 1 calc GR . P C 1
H21C H -0.225548 0.370264 0.673191 0.082 Uiso 0.57(9) 1 calc GR . P C 1
C21' C -0.189(4) 0.501(7) 0.644(4) 0.055(11) Uani 0.43(9) 1 d D U P C 2
H21D H -0.184399 0.581682 0.622433 0.083 Uiso 0.43(9) 1 calc GR . P C 2
H21E H -0.249166 0.501439 0.674998 0.083 Uiso 0.43(9) 1 calc GR . P C 2
H21F H -0.216609 0.442719 0.599501 0.083 Uiso 0.43(9) 1 calc GR . P C 2
C22 C -0.016(2) 0.093(2) 0.6790(14) 0.059(6) Uani 1 1 d . . . . .
H22A H -0.076112 0.098886 0.624336 0.089 Uiso 1 1 calc GR . . . .
H22B H -0.048282 0.037139 0.711775 0.089 Uiso 1 1 calc GR . . . .
H22C H 0.063472 0.063238 0.675471 0.089 Uiso 1 1 calc GR . . . .
C23 C 0.315(2) 0.061(2) 0.8678(13) 0.051(5) Uani 1 1 d . . . . .
H23A H 0.353115 0.002523 0.840217 0.076 Uiso 1 1 calc GR . . . .
H23B H 0.262624 0.018784 0.894688 0.076 Uiso 1 1 calc GR . . . .
H23C H 0.380761 0.105570 0.908421 0.076 Uiso 1 1 calc GR . . . .
C24 C 0.199(3) 0.260(2) 1.0141(13) 0.061(6) Uani 1 1 d . . . . .
H24A H 0.263426 0.303305 1.056423 0.092 Uiso 1 1 calc GR . . . .
H24B H 0.205113 0.173303 1.026124 0.092 Uiso 1 1 calc GR . . . .
H24C H 0.116901 0.289779 1.012468 0.092 Uiso 1 1 calc GR . . . .
C25 C -0.147(3) 0.314(3) 0.835(2) 0.062(9) Uani 0.73(5) 1 d D U P D 1
H25A H -0.191881 0.382890 0.848025 0.093 Uiso 0.73(5) 1 calc GR . P D 1
H25B H -0.150543 0.245523 0.870203 0.093 Uiso 0.73(5) 1 calc GR . P D 1
H25C H -0.185393 0.290873 0.778071 0.093 Uiso 0.73(5) 1 calc GR . P D 1
C25' C -0.112(8) 0.343(9) 0.889(6) 0.058(11) Uani 0.27(5) 1 d D U P D 2
H25D H -0.110839 0.419616 0.917608 0.087 Uiso 0.27(5) 1 calc GR . P D 2
H25E H -0.094111 0.276142 0.927463 0.087 Uiso 0.27(5) 1 calc GR . P D 2
H25F H -0.194353 0.331652 0.848742 0.087 Uiso 0.27(5) 1 calc GR . P D 2

loop_
_atom_site_aniso_label
_atom_site_aniso_U_11
_atom_site_aniso_U_22
_atom_site_aniso_U_33
_atom_site_aniso_U_23
_atom_site_aniso_U_13
_atom_site_aniso_U_12
V1 0.0415(16) 0.0371(17) 0.0283(14) -0.0027(13) 0.0090(12) -0.0007(13)
V2 0.0457(18) 0.045(2) 0.0310(15) -0.0011(14) 0.0043(13) -0.0061(15)
V3 0.0495(18) 0.0380(18) 0.0332(16) 0.0022(14) 0.0105(13) 0.0015(15)
V4 0.052(2) 0.050(2) 0.0295(15) -0.0019(14) 0.0082(14) -0.0047(16)
V5 0.048(2) 0.055(2) 0.0400(18) 0.0009(16) 0.0173(15) 0.0031(16)
V6 0.051(2) 0.051(2) 0.0342(17) 0.0047(15) 0.0099(15) -0.0045(16)
P1 0.052(3) 0.033(2) 0.041(2) 0.000(2) 0.014(2) -0.001(2)
O1 0.050(7) 0.033(7) 0.040(7) -0.008(6) 0.014(6) -0.001(6)
O2 0.070(10) 0.060(10) 0.032(7) 0.005(6) 0.003(7) -0.010(8)
O3 0.067(10) 0.049(9) 0.043(8) -0.006(6) 0.025(7) 0.001(7)
O4 0.069(10) 0.065(11) 0.036(7) -0.015(7) 0.004(7) -0.018(8)
O5 0.056(10) 0.114(17) 0.067(11) 0.001(11) 0.034(9) -0.006(10)
O6 0.059(9) 0.053(9) 0.045(8) 0.015(7) 0.008(7) -0.014(7)
O7 0.045(7) 0.042(8) 0.031(6) 0.006(5) 0.005(5) -0.001(6)
O8 0.042(7) 0.043(8) 0.037(6) 0.003(6) 0.008(5) 0.004(6)
O9 0.061(9) 0.043(8) 0.035(7) -0.007(6) 0.011(6) -0.017(7)
O10 0.053(7) 0.028(6) 0.044(7) 0.002(5) 0.018(6) 0.007(6)
O11 0.057(8) 0.032(7) 0.029(6) -0.001(5) 0.010(5) -0.006(6)
O12 0.045(7) 0.046(8) 0.040(7) -0.003(6) 0.009(6) -0.003(6)
O13 0.066(9) 0.055(9) 0.039(7) -0.013(7) 0.022(6) -0.007(7)
O14 0.039(7) 0.051(9) 0.058(8) 0.003(7) 0.014(6) -0.001(6)
O15 0.061(9) 0.055(9) 0.031(7) -0.007(6) 0.004(6) -0.012(7)
O16 0.059(9) 0.046(8) 0.035(7) 0.007(6) 0.007(6) -0.002(7)
O17 0.061(8) 0.049(8) 0.033(6) 0.000(6) 0.012(6) -0.004(7)
O18 0.045(8) 0.062(10) 0.052(8) 0.009(8) 0.014(7) -0.001(7)
O19 0.038(6) 0.041(7) 0.027(5) 0.003(4) 0.011(4) 0.001(5)
C1 0.063(13) 0.036(11) 0.059(13) -0.009(10) 0.003(11) -0.002(9)
C2 0.053(11) 0.040(10) 0.041(10) -0.003(9) 0.016(9) -0.002(9)
C3 0.060(12) 0.047(12) 0.039(10) -0.004(9) 0.014(9) -0.002(9)
C4 0.092(17) 0.049(13) 0.027(9) -0.002(9) 0.012(10) 0.000(12)
C5 0.101(19) 0.054(14) 0.038(11) -0.009(10) 0.020(12) 0.013(13)
C6 0.072(16) 0.069(16) 0.051(13) 0.016(12) 0.027(11) 0.012(13)
C7 0.060(13) 0.061(14) 0.051(12) 0.014(12) 0.019(10) 0.005(12)
C8 0.071(14) 0.041(11) 0.044(11) -0.003(9) 0.019(10) -0.013(10)
C9 0.066(14) 0.043(12) 0.065(14) -0.002(11) 0.015(11) -0.002(11)
C10 0.064(15) 0.062(17) 0.072(16) 0.000(13) 0.003(12) 0.002(12)
C11 0.065(16) 0.10(2) 0.051(14) 0.004(14) 0.012(12) -0.019(16)
C12 0.082(18) 0.075(18) 0.050(13) 0.002(13) -0.005(12) -0.015(15)
C13 0.092(19) 0.055(15) 0.056(14) 0.007(11) 0.031(13) -0.003(13)
C14 0.079(15) 0.036(11) 0.033(10) 0.010(8) -0.001(10) 0.003(10)
C15 0.048(12) 0.055(14) 0.067(14) -0.001(11) 0.030(11) 0.003(10)
C16 0.06(2) 0.043(16) 0.041(14) -0.017(13) -0.005(16) -0.016(15)
C16' 0.06(2) 0.051(18) 0.042(16) -0.007(16) -0.001(19) -0.014(18)
C17 0.063(18) 0.042(15) 0.055(19) -0.001(15) 0.020(16) 0.003(14)
C17' 0.063(19) 0.041(16) 0.05(2) -0.014(17) 0.009(18) 0.010(16)
C18 0.074(14) 0.035(10) 0.037(10) -0.004(8) 0.016(9) 0.004(10)
C19 0.037(11) 0.12(3) 0.056(14) -0.010(15) 0.008(10) 0.004(13)
C20 0.08(2) 0.07(2) 0.048(16) -0.017(16) 0.017(15) 0.007(17)
C20' 0.08(2) 0.07(2) 0.051(17) -0.010(18) 0.017(17) 0.004(19)
C21 0.046(15) 0.06(2) 0.059(19) 0.011(16) 0.009(14) 0.009(14)
C21' 0.043(17) 0.05(2) 0.06(2) 0.012(18) 0.005(16) 0.013(17)
C22 0.074(15) 0.055(14) 0.039(11) -0.001(10) 0.003(10) -0.023(12)
C23 0.069(14) 0.039(11) 0.045(11) 0.021(9) 0.018(10) 0.009(10)
C24 0.092(17) 0.059(14) 0.040(11) 0.002(10) 0.031(11) -0.010(13)
C25 0.08(2) 0.052(19) 0.06(2) 0.020(16) 0.028(18) 0.019(16)
C25' 0.08(2) 0.05(2) 0.06(2) 0.02(2) 0.03(2) 0.016(19)

loop_
_atom_type_symbol
_atom_type_description
_atom_type_scat_dispersion_real
_atom_type_scat_dispersion_imag
_atom_type_scat_source
C C 0.0181 0.0091 'International Tables Vol C Tables 4.2.6.8 and 6.1.1.4'
H H 0.0000 0.0000 'International Tables Vol C Tables 4.2.6.8 and 6.1.1.4'
O O 0.0492 0.0322 'International Tables Vol C Tables 4.2.6.8 and 6.1.1.4'
P P 0.2955 0.4335 'International Tables Vol C Tables 4.2.6.8 and 6.1.1.4'
V V 0.0687 2.1097 'International Tables Vol C Tables 4.2.6.8 and 6.1.1.4'

loop_
_geom_angle_atom_site_label_1
_geom_angle_atom_site_label_2
_geom_angle_atom_site_label_3
_geom_angle
O1 V1 O19 179.6(6)
O7 V1 O1 93.2(5)
O7 V1 O8 90.2(6)
O7 V1 O19 86.7(5)
O8 V1 O1 93.0(6)
O8 V1 O19 86.6(6)
O9 V1 O1 94.9(6)
O9 V1 O7 171.9(6)
O9 V1 O8 88.7(6)
O9 V1 O10 91.0(6)
O9 V1 O19 85.2(6)
O10 V1 O1 94.2(6)
O10 V1 O7 89.1(6)
O10 V1 O8 172.8(6)
O10 V1 O19 86.2(6)
O2 V2 O7 101.9(7)
O2 V2 O11 100.6(7)
O2 V2 O14 101.4(8)
O2 V2 O15 100.3(7)
O2 V2 O19 177.9(7)
O7 V2 O14 87.8(6)
O7 V2 O15 157.7(5)
O7 V2 O19 80.2(5)
O11 V2 O7 88.5(6)
O11 V2 O14 158.0(6)
O11 V2 O15 86.4(6)
O11 V2 O19 79.3(5)
O14 V2 O15 88.9(6)
O14 V2 O19 78.7(6)
O15 V2 O19 77.6(5)
O3 V3 O8 101.2(7)
O3 V3 O11 100.0(7)
O3 V3 O12 101.2(7)
O3 V3 O16 99.9(7)
O3 V3 O19 177.7(7)
O8 V3 O11 87.2(5)
O8 V3 O16 158.9(6)
O8 V3 O19 80.9(5)
O11 V3 O16 89.2(6)
O11 V3 O19 79.0(5)
O12 V3 O8 90.2(6)
O12 V3 O11 158.8(6)
O12 V3 O16 85.7(6)
O12 V3 O19 79.8(5)
O16 V3 O19 78.0(6)
O4 V4 O9 102.9(8)
O4 V4 O12 100.1(8)
O4 V4 O13 100.8(8)
O4 V4 O17 99.9(7)
O4 V4 O19 177.5(8)
O9 V4 O12 87.6(6)
O9 V4 O17 157.3(6)
O9 V4 O19 79.6(5)
O12 V4 O17 87.8(6)
O12 V4 O19 79.6(5)
O13 V4 O9 90.0(7)
O13 V4 O12 159.0(6)
O13 V4 O17 86.4(6)
O13 V4 O19 79.4(5)
O17 V4 O19 77.6(5)
O5 V5 O10 101.8(9)
O5 V5 O13 99.9(8)
O5 V5 O14 100.4(8)
O5 V5 O18 100.0(9)
O5 V5 O19 177.7(8)
O10 V5 O18 158.1(6)
O10 V5 O19 80.3(5)
O13 V5 O10 89.1(6)
O13 V5 O18 88.2(6)
O13 V5 O19 79.2(6)
O14 V5 O10 88.6(6)
O14 V5 O13 159.6(6)
O14 V5 O18 86.3(6)
O14 V5 O19 80.4(6)
O18 V5 O19 77.9(6)
O6 V6 O15 99.4(7)
O6 V6 O16 100.0(8)
O6 V6 O17 99.0(7)
O6 V6 O18 97.3(8)
O6 V6 O19 178.8(8)
O15 V6 O19 81.1(6)
O16 V6 O15 88.2(7)
O16 V6 O19 81.1(6)
O17 V6 O15 161.6(7)
O17 V6 O16 87.7(6)
O17 V6 O18 89.2(7)
O17 V6 O19 80.5(6)
O18 V6 O15 89.3(7)
O18 V6 O16 162.7(7)
O18 V6 O19 81.6(6)
O1 P1 C1 111.5(10)
O1 P1 C2 113.9(9)
O1 P1 C8 110.9(9)
C1 P1 C2 105.7(11)
C1 P1 C8 108.3(11)
C2 P1 C8 106.3(10)
P1 O1 V1 164.5(8)
V1 O7 V2 104.0(6)
C14 O7 V1 122.0(12)
C14 O7 V2 116.9(12)
V1 O8 V3 102.9(6)
C15 O8 V1 123.7(14)
C15 O8 V3 123.1(13)
V1 O9 V4 104.5(6)
C16 O9 V1 128(2)
C16 O9 V4 126(2)
C16' O9 V1 124(3)
C16' O9 V4 118(3)
V1 O10 V5 103.7(6)
C17 O10 V1 127(2)
C17 O10 V5 129(2)
C17' O10 V1 125(3)
C17' O10 V5 120(3)
V2 O11 V3 112.0(6)
C18 O11 V2 118.0(12)
C18 O11 V3 115.5(12)
V3 O12 V4 110.4(7)
C19 O12 V3 124.2(14)
C19 O12 V4 118.5(15)
V5 O13 V4 110.8(6)
C20 O13 V4 121(3)
C20 O13 V5 126(2)
C20' O13 V4 128(3)
C20' O13 V5 118(3)
V5 O14 V2 111.2(7)
C21 O14 V2 120(2)
C21 O14 V5 122(2)
C21' O14 V2 118(3)
C21' O14 V5 130(3)
V6 O15 V2 111.5(7)
C22 O15 V2 117.2(12)
C22 O15 V6 118.4(13)
V6 O16 V3 110.4(7)
C23 O16 V3 117.2(13)
C23 O16 V6 117.4(12)
V6 O17 V4 111.3(7)
C24 O17 V4 120.3(14)
C24 O17 V6 121.9(14)
V6 O18 V5 110.4(7)
C25 O18 V5 120.0(17)
C25 O18 V6 119.9(19)
C25' O18 V5 116(4)
C25' O18 V6 132(4)
V1 O19 V2 89.1(5)
V1 O19 V3 89.6(5)
V1 O19 V4 90.6(5)
V1 O19 V5 89.8(5)
V1 O19 V6 178.8(7)
V3 O19 V2 89.7(5)
V3 O19 V5 179.1(6)
V4 O19 V2 179.7(7)
V4 O19 V3 90.1(5)
V4 O19 V5 90.5(5)
V5 O19 V2 89.6(5)
V6 O19 V2 89.7(5)
V6 O19 V3 90.4(5)
V6 O19 V4 90.5(5)
V6 O19 V5 90.2(5)
P1 C1 H1A 109.5
P1 C1 H1B 109.5
P1 C1 H1C 109.5
H1A C1 H1B 109.5
H1A C1 H1C 109.5
H1B C1 H1C 109.5
C3 C2 P1 118.7(15)
C7 C2 P1 123.6(18)
C7 C2 C3 118(2)
C2 C3 H3 120.5
C4 C3 C2 119(2)
C4 C3 H3 120.5
C3 C4 H4 118.5
C5 C4 C3 123(2)
C5 C4 H4 118.5
C4 C5 H5 120.4
C4 C5 C6 119(2)
C6 C5 H5 120.4
C5 C6 H6 120.8
C7 C6 C5 118(2)
C7 C6 H6 120.8
C2 C7 C6 123(3)
C2 C7 H7 118.7
C6 C7 H7 118.7
C9 C8 P1 121.1(17)
C13 C8 P1 116(2)
C13 C8 C9 123(2)
C8 C9 H9 120.0
C8 C9 C10 120(2)
C10 C9 H9 120.0
C9 C10 H10 119.7
C11 C10 C9 121(3)
C11 C10 H10 119.7
C10 C11 H11 120.6
C12 C11 C10 119(3)
C12 C11 H11 120.6
C11 C12 H12 119.0
C11 C12 C13 122(3)
C13 C12 H12 119.0
C8 C13 C12 116(3)
C8 C13 H13 122.2
C12 C13 H13 122.2
O7 C14 H14A 109.5
O7 C14 H14B 109.5
O7 C14 H14C 109.5
H14A C14 H14B 109.5
H14A C14 H14C 109.5
H14B C14 H14C 109.5
O8 C15 H15A 109.5
O8 C15 H15B 109.5
O8 C15 H15C 109.5
H15A C15 H15B 109.5
H15A C15 H15C 109.5
H15B C15 H15C 109.5
O9 C16 H16D 109.5
O9 C16 H16E 109.5
O9 C16 H16F 109.5
H16D C16 H16E 109.5
H16D C16 H16F 109.5
H16E C16 H16F 109.5
O9 C16' H16A 109.5
O9 C16' H16B 109.5
O9 C16' H16C 109.5
H16A C16' H16B 109.5
H16A C16' H16C 109.5
H16B C16' H16C 109.5
O10 C17 H17A 109.5
O10 C17 H17B 109.5
O10 C17 H17C 109.5
H17A C17 H17B 109.5
H17A C17 H17C 109.5
H17B C17 H17C 109.5
O10 C17' H17D 109.5
O10 C17' H17E 109.5
O10 C17' H17F 109.5
H17D C17' H17E 109.5
H17D C17' H17F 109.5
H17E C17' H17F 109.5
O11 C18 H18A 109.5
O11 C18 H18B 109.5
O11 C18 H18C 109.5
H18A C18 H18B 109.5
H18A C18 H18C 109.5
H18B C18 H18C 109.5
O12 C19 H19A 109.5
O12 C19 H19B 109.5
O12 C19 H19C 109.5
H19A C19 H19B 109.5
H19A C19 H19C 109.5
H19B C19 H19C 109.5
O13 C20 H20A 109.5
O13 C20 H20B 109.5
O13 C20 H20C 109.5
H20A C20 H20B 109.5
H20A C20 H20C 109.5
H20B C20 H20C 109.5
O13 C20' H20D 109.5
O13 C20' H20E 109.5
O13 C20' H20F 109.5
H20D C20' H20E 109.5
H20D C20' H20F 109.5
H20E C20' H20F 109.5
O14 C21 H21A 109.5
O14 C21 H21B 109.5
O14 C21 H21C 109.5
H21A C21 H21B 109.5
H21A C21 H21C 109.5
H21B C21 H21C 109.5
O14 C21' H21D 109.5
O14 C21' H21E 109.5
O14 C21' H21F 109.5
H21D C21' H21E 109.5
H21D C21' H21F 109.5
H21E C21' H21F 109.5
O15 C22 H22A 109.5
O15 C22 H22B 109.5
O15 C22 H22C 109.5
H22A C22 H22B 109.5
H22A C22 H22C 109.5
H22B C22 H22C 109.5
O16 C23 H23A 109.5
O16 C23 H23B 109.5
O16 C23 H23C 109.5
H23A C23 H23B 109.5
H23A C23 H23C 109.5
H23B C23 H23C 109.5
O17 C24 H24A 109.5
O17 C24 H24B 109.5
O17 C24 H24C 109.5
H24A C24 H24B 109.5
H24A C24 H24C 109.5
H24B C24 H24C 109.5
O18 C25 H25A 109.5
O18 C25 H25B 109.5
O18 C25 H25C 109.5
H25A C25 H25B 109.5
H25A C25 H25C 109.5
H25B C25 H25C 109.5
O18 C25' H25D 109.5
O18 C25' H25E 109.5
O18 C25' H25F 109.5
H25D C25' H25E 109.5
H25D C25' H25F 109.5
H25E C25' H25F 109.5

loop_
_geom_bond_atom_site_label_1
_geom_bond_atom_site_label_2
_geom_bond_distance
V1 O1 2.052(14)
V1 O7 1.987(13)
V1 O8 1.994(14)
V1 O9 1.974(14)
V1 O10 1.981(13)
V1 O19 2.112(14)
V2 O2 1.608(14)
V2 O7 1.995(14)
V2 O11 1.960(14)
V2 O14 2.017(15)
V2 O15 2.024(16)
V2 O19 2.356(14)
V3 O3 1.615(15)
V3 O8 2.004(15)
V3 O11 2.018(13)
V3 O12 1.982(14)
V3 O16 2.044(15)
V3 O19 2.321(14)
V4 O4 1.602(14)
V4 O9 2.002(15)
V4 O12 2.007(15)
V4 O13 2.000(16)
V4 O17 2.035(16)
V4 O19 2.306(14)
V5 O5 1.578(19)
V5 O10 2.004(14)
V5 O13 1.993(15)
V5 O14 1.976(16)
V5 O18 2.056(17)
V5 O19 2.321(14)
V6 O6 1.597(14)
V6 O15 1.936(13)
V6 O16 1.935(16)
V6 O17 1.916(14)
V6 O18 1.916(17)
V6 O19 2.285(15)
P1 O1 1.487(15)
P1 C1 1.76(2)
P1 C2 1.79(2)
P1 C8 1.81(2)
O7 C14 1.43(2)
O8 C15 1.39(3)
O9 C16 1.45(3)
O9 C16' 1.45(3)
O10 C17 1.41(3)
O10 C17' 1.41(3)
O11 C18 1.44(2)
O12 C19 1.40(3)
O13 C20 1.40(3)
O13 C20' 1.40(3)
O14 C21 1.41(3)
O14 C21' 1.41(3)
O15 C22 1.45(3)
O16 C23 1.45(2)
O17 C24 1.43(2)
O18 C25 1.40(3)
O18 C25' 1.40(4)
C1 H1A 0.9600
C1 H1B 0.9600
C1 H1C 0.9600
C2 C3 1.42(3)
C2 C7 1.35(3)
C3 H3 0.9300
C3 C4 1.35(3)
C4 H4 0.9300
C4 C5 1.33(3)
C5 H5 0.9300
C5 C6 1.40(4)
C6 H6 0.9300
C6 C7 1.37(3)
C7 H7 0.9300
C8 C9 1.36(3)
C8 C13 1.34(3)
C9 H9 0.9300
C9 C10 1.37(3)
C10 H10 0.9300
C10 C11 1.37(4)
C11 H11 0.9300
C11 C12 1.35(4)
C12 H12 0.9300
C12 C13 1.46(4)
C13 H13 0.9300
C14 H14A 0.9600
C14 H14B 0.9600
C14 H14C 0.9600
C15 H15A 0.9600
C15 H15B 0.9600
C15 H15C 0.9600
C16 H16D 0.9600
C16 H16E 0.9600
C16 H16F 0.9600
C16' H16A 0.9600
C16' H16B 0.9600
C16' H16C 0.9600
C17 H17A 0.9600
C17 H17B 0.9600
C17 H17C 0.9600
C17' H17D 0.9600
C17' H17E 0.9600
C17' H17F 0.9600
C18 H18A 0.9600
C18 H18B 0.9600
C18 H18C 0.9600
C19 H19A 0.9600
C19 H19B 0.9600
C19 H19C 0.9600
C20 H20A 0.9600
C20 H20B 0.9600
C20 H20C 0.9600
C20' H20D 0.9600
C20' H20E 0.9600
C20' H20F 0.9600
C21 H21A 0.9600
C21 H21B 0.9600
C21 H21C 0.9600
C21' H21D 0.9600
C21' H21E 0.9600
C21' H21F 0.9600
C22 H22A 0.9600
C22 H22B 0.9600
C22 H22C 0.9600
C23 H23A 0.9600
C23 H23B 0.9600
C23 H23C 0.9600
C24 H24A 0.9600
C24 H24B 0.9600
C24 H24C 0.9600
C25 H25A 0.9600
C25 H25B 0.9600
C25 H25C 0.9600
C25' H25D 0.9600
C25' H25E 0.9600
C25' H25F 0.9600

loop_
_geom_torsion_atom_site_label_1
_geom_torsion_atom_site_label_2
_geom_torsion_atom_site_label_3
_geom_torsion_atom_site_label_4
_geom_torsion
P1 C2 C3 C4 178.5(18)
P1 C2 C7 C6 178.7(19)
P1 C8 C9 C10 -178(2)
P1 C8 C13 C12 178.8(18)
O1 P1 C2 C3 0(2)
O1 P1 C2 C7 -178.3(18)
O1 P1 C8 C9 104.8(19)
O1 P1 C8 C13 -77.0(19)
C1 P1 O1 V1 129(3)
C1 P1 C2 C3 -122.7(18)
C1 P1 C2 C7 59(2)
C1 P1 C8 C9 -133(2)
C1 P1 C8 C13 46(2)
C2 P1 O1 V1 10(4)
C2 P1 C8 C9 -19(2)
C2 P1 C8 C13 158.8(18)
C2 C3 C4 C5 4(4)
C3 C2 C7 C6 0(3)
C3 C4 C5 C6 -3(4)
C4 C5 C6 C7 0(4)
C5 C6 C7 C2 1(4)
C7 C2 C3 C4 -3(3)
C8 P1 O1 V1 -110(3)
C8 P1 C2 C3 122.4(17)
C8 P1 C2 C7 -56(2)
C8 C9 C10 C11 -3(4)
C9 C8 C13 C12 -3(3)
C9 C10 C11 C12 1(4)
C10 C11 C12 C13 0(4)
C11 C12 C13 C8 1(4)
C13 C8 C9 C10 4(4)
